data_7711219
loop_
_publ_author_name
'Luo, Bo-Hong'
'Zhao, Si-Yang'
'Pu, Yong-Li'
'Zhou, Xiang-Yu'
'Xie, Jun-Zhou'
'Chen, Long'
'Wu, Min'
'Zhou, Min'
'Zhang, Hua-Xin'

_publ_section_title
;
 Influence of the pendant groups on electrochemical water oxidation
 catalyzed by cobalt(II) triazolylpyridine complexes
;
_journal_name_full 'Dalton Transactions'
_journal_paper_doi 10.1039/D2DT01780F
_journal_year 2022
_chemical_absolute_configuration unk
_chemical_formula_moiety '2(Cl O4), C20 H22 Co N8 O6, C3 H6 O'
_chemical_formula_sum 'C23 H28 Cl2 Co N8 O15'
_chemical_formula_weight 786.362
_space_group_crystal_system orthorhombic
_space_group_IT_number 29
_space_group_name_Hall 'P 2c -2ac'
_space_group_name_H-M_alt 'P c a 21'
_symmetry_Int_Tables_number 29
_audit_creation_date 2022-09-02
_audit_creation_method
;
Olex2 1.5-dev
(compiled 2022.05.24 svn.r152b0213 for OlexSys, GUI svn.r6264)
;
_audit_update_record
;
2022-09-06 deposited with the CCDC.	2022-09-08 downloaded from the CCDC.
;
_cell_angle_alpha 90
_cell_angle_beta 90
_cell_angle_gamma 90
_cell_formula_units_Z 4
_cell_length_a 16.6231(3)
_cell_length_b 8.2700(2)
_cell_length_c 24.4235(4)
_cell_measurement_reflns_used 36027
_cell_measurement_temperature 293(2)
_cell_measurement_theta_max 25.342
_cell_measurement_theta_min 1.668
_cell_volume 3357.57(12)
_computing_cell_refinement SMART
_computing_data_collection SMART,(Bruker,2000)
_computing_data_reduction SAINT(Bruker,2000)
_computing_molecular_graphics 'Olex2 1.5-dev (Dolomanov et al., 2009)'
_computing_publication_material 'Olex2 1.5-dev (Dolomanov et al., 2009)'
_computing_structure_refinement 'olex2.refine 1.5-dev (Bourhis et al., 2015)'
_computing_structure_solution 'SHELXS-97 (Sheldrick, 1990)'
_diffrn_measured_fraction_theta_full 1.0000
_diffrn_measured_fraction_theta_max 0.9994
_diffrn_measurement_device_type 'CCD area detector'
_diffrn_measurement_method 'phi and omega scans'
_diffrn_radiation_type 'Mo K\a'
_diffrn_radiation_wavelength 0.71073
_diffrn_reflns_av_R_equivalents 0.0567
_diffrn_reflns_av_unetI/netI 0.0541
_diffrn_reflns_Laue_measured_fraction_full 1.0000
_diffrn_reflns_Laue_measured_fraction_max 0.9994
_diffrn_reflns_limit_h_max 19
_diffrn_reflns_limit_h_min -19
_diffrn_reflns_limit_k_max 9
_diffrn_reflns_limit_k_min -9
_diffrn_reflns_limit_l_max 29
_diffrn_reflns_limit_l_min -29
_diffrn_reflns_number 36027
_diffrn_reflns_point_group_measured_fraction_full 0.9980
_diffrn_reflns_point_group_measured_fraction_max 0.9972
_diffrn_reflns_theta_full 25.2417
_diffrn_reflns_theta_max 25.34
_diffrn_reflns_theta_min 1.67
_exptl_absorpt_coefficient_mu 0.750
_exptl_absorpt_correction_T_max 0.956
_exptl_absorpt_correction_T_min 0.931
_exptl_absorpt_correction_type multi-scan
_exptl_absorpt_process_details 'SADABS (Sheldrick,1996)'
_exptl_crystal_colour Yellow
_exptl_crystal_density_diffrn 1.556
_exptl_crystal_description Needle
_exptl_crystal_F_000 1615.910
_exptl_crystal_size_max 0.15
_exptl_crystal_size_mid 0.08
_exptl_crystal_size_min 0.06
_refine_diff_density_max 0.6311
_refine_diff_density_min -0.8677
_refine_diff_density_rms 0.1058
_refine_ls_abs_structure_details 'Hooft, R.W.W., Straver, L.H., Spek, A.L. (2010). J. Appl. Cryst., 43, 665-668.'
_refine_ls_abs_structure_Flack 0.034(7)
_refine_ls_d_res_high 0.8302
_refine_ls_d_res_low 12.2118
_refine_ls_goodness_of_fit_ref 1.0722
_refine_ls_hydrogen_treatment constr
_refine_ls_matrix_type full
_refine_ls_number_constraints 46
_refine_ls_number_parameters 443
_refine_ls_number_reflns 6110
_refine_ls_number_restraints 1
_refine_ls_restrained_S_all 1.0722
_refine_ls_R_factor_all 0.0841
_refine_ls_R_factor_gt 0.0747
_refine_ls_shift/su_max -0.0009
_refine_ls_shift/su_mean 0.0001
_refine_ls_structure_factor_coef Fsqd
_refine_ls_weighting_details 'w=1/[\s^2^(Fo^2^)+(0.0927P)^2^+6.2130P] where P=(Fo^2^+2Fc^2^)/3'
_refine_ls_weighting_scheme calc
_refine_ls_wR_factor_gt 0.1801
_refine_ls_wR_factor_ref 0.1857
_reflns_Friedel_coverage 0.995
_reflns_limit_h_max 19
_reflns_limit_h_min -19
_reflns_limit_k_max 9
_reflns_limit_k_min -9
_reflns_limit_l_max 29
_reflns_limit_l_min -29
_reflns_number_gt 5409
_reflns_number_total 6110
_reflns_threshold_expression I>=2u(I)
_cod_data_source_file d2dt01780f2.cif
_cod_data_source_block ZHX3
_cod_depositor_comments
;
The following automatic conversions were performed:

data item '_exptl_absorpt_correction_type' value 'MULTI-SCAN' was
changed to 'multi-scan' in accordance with the
/home/data/users/saulius/crontab/automatic-downloads/rss-feeds/RSC/lib/dictionaries/cif_core.dic
dictionary named 'cif_core.dic' version 2.4.2 last updated on
2011-04-26.

Automatic conversion script
Id: cif_fix_values 7556 2019-12-06 15:28:31Z antanas 
;
_cod_original_sg_symbol_Hall ' P 2c -2ac'
_cod_database_code 7711219
_olex2_refinement_description
;
1. Twinned data refinement
 Scales: 0.76(3)
 0.24(3)
2. Fixed Uiso
 At 1.2 times of:
  All C(H) groups, All C(H,H) groups
 At 1.5 times of:
  All C(H,H,H) groups, All O(H) groups
3.a Secondary CH2 refined with riding coordinates:
 C18(H18a,H18b), C8(H8a,H8b)
3.b Me refined with riding coordinates:
 C20(H20a,H20b,H20c), C23(H23a,H23b,H23c), C21(H21a,H21b,H21c), C10(H10a,H10b,
 H10c)
3.c Aromatic/amide H refined with riding coordinates:
 C11(H11), C2(H2a), C17(H17), C1(H1a), C4(H4), C13(H13), C7(H7), C3(H3),
 C12(H12), C14(H14)
3.d Tetrahedral OH refined with riding coordinates:
 O1(H1), O2(H2)
;
_olex2_submission_special_instructions 'No special instructions were received'

loop_
_space_group_symop_id
_space_group_symop_operation_xyz
1 x,y,z
2 -x,-y,z+1/2
3 -x+1/2,y,z+1/2
4 x+1/2,-y,z

loop_
_atom_site_label
_atom_site_type_symbol
_atom_site_fract_x
_atom_site_fract_y
_atom_site_fract_z
_atom_site_U_iso_or_equiv
_atom_site_adp_type
_atom_site_occupancy
_atom_site_refinement_flags_posn
O10 O 0.6487(6) 0.3743(13) 0.9174(3) 0.129(3) Uani 1.000000 .
Co1 Co 0.62255(6) 0.51965(10) 0.75028(5) 0.0433(2) Uani 1.000000 .
Cl2 Cl 0.36100(10) 0.8363(2) 0.74319(10) 0.0578(5) Uani 1.000000 .
Cl1 Cl 0.69448(12) 0.4663(2) 0.95368(8) 0.0524(5) Uani 1.000000 .
N6 N 0.7204(3) 0.5821(6) 0.6986(2) 0.0348(11) Uani 1.000000 .
N2 N 0.5246(3) 0.4546(6) 0.7983(2) 0.0392(13) Uani 1.000000 .
N1 N 0.6061(3) 0.7273(6) 0.80004(19) 0.0280(10) Uani 1.000000 .
O1 O 0.5405(3) 0.6271(6) 0.69327(19) 0.0494(12) Uani 1.000000 .
H1 H 0.5657(3) 0.6660(6) 0.66761(19) 0.0741(18) Uiso 1.000000 R
N5 N 0.6318(3) 0.3148(6) 0.6955(2) 0.0326(11) Uani 1.000000 .
N8 N 0.8214(3) 0.6709(7) 0.6543(2) 0.0385(12) Uani 1.000000 .
O2 O 0.7037(3) 0.4205(6) 0.8062(2) 0.0481(12) Uani 1.000000 .
H2 H 0.7498(3) 0.4330(6) 0.7949(2) 0.0722(18) Uiso 1.000000 R
C16 C 0.7350(4) 0.4751(7) 0.6579(2) 0.0344(14) Uani 1.000000 .
N3 N 0.4741(3) 0.3317(6) 0.7981(2) 0.0419(13) Uani 1.000000 .
N4 N 0.4163(3) 0.3699(7) 0.8332(2) 0.0392(12) Uani 1.000000 .
C18 C 0.8840(4) 0.7816(10) 0.6413(3) 0.0442(17) Uani 1.000000 .
H18a H 0.8922(4) 0.8541(10) 0.6720(3) 0.053(2) Uiso 1.000000 R
H18b H 0.9336(4) 0.7221(10) 0.6355(3) 0.053(2) Uiso 1.000000 R
C11 C 0.5878(4) 0.1803(7) 0.6977(3) 0.0364(14) Uani 1.000000 .
H11 H 0.5517(4) 0.1680(7) 0.7264(3) 0.0437(17) Uiso 1.000000 R
O4 O 0.2948(4) 0.0743(7) 0.9012(2) 0.0654(16) Uani 1.000000 .
C2 C 0.6340(5) 0.9956(8) 0.8313(3) 0.0464(18) Uani 1.000000 .
H2a H 0.6656(5) 1.0882(8) 0.8291(3) 0.056(2) Uiso 1.000000 R
O3 O 0.4145(3) 0.1787(7) 0.9257(2) 0.0613(14) Uani 1.000000 .
C5 C 0.5438(4) 0.7232(7) 0.8369(2) 0.0307(12) Uani 1.000000 .
C9 C 0.3594(4) 0.1706(8) 0.8943(3) 0.0404(16) Uani 1.000000 .
N7 N 0.7719(3) 0.7015(6) 0.6976(2) 0.0396(13) Uani 1.000000 .
C17 C 0.7994(4) 0.5343(7) 0.6290(3) 0.0366(14) Uani 1.000000 .
H17 H 0.8229(4) 0.4887(7) 0.5981(3) 0.0440(17) Uiso 1.000000 R
C1 C 0.6491(4) 0.8646(7) 0.7983(3) 0.0373(14) Uani 1.000000 .
H1a H 0.6914(4) 0.8714(7) 0.7735(3) 0.0448(17) Uiso 1.000000 R
C4 C 0.5259(4) 0.8483(8) 0.8698(3) 0.0421(16) Uani 1.000000 .
H4 H 0.4829(4) 0.8413(8) 0.8941(3) 0.0505(19) Uiso 1.000000 R
C15 C 0.6866(4) 0.3309(7) 0.6554(2) 0.0327(13) Uani 1.000000 .
O6 O 0.8016(4) 0.8843(8) 0.5697(3) 0.0727(17) Uani 1.000000 .
C13 C 0.6479(5) 0.0779(9) 0.6169(3) 0.056(2) Uani 1.000000 .
H13 H 0.6526(5) -0.0029(9) 0.5906(3) 0.067(2) Uiso 1.000000 R
C7 C 0.4280(4) 0.5158(8) 0.8563(3) 0.0394(15) Uani 1.000000 .
H7 H 0.3954(4) 0.5679(8) 0.8818(3) 0.0472(18) Uiso 1.000000 R
C3 C 0.5717(5) 0.9867(8) 0.8673(3) 0.0465(17) Uani 1.000000 .
H3 H 0.5601(5) 1.0738(8) 0.8901(3) 0.056(2) Uiso 1.000000 R
C12 C 0.5934(5) 0.0611(9) 0.6601(3) 0.0531(19) Uani 1.000000 .
H12 H 0.5614(5) -0.0307(9) 0.6629(3) 0.064(2) Uiso 1.000000 R
O5 O 0.9285(4) 0.9567(8) 0.5738(3) 0.082(2) Uani 1.000000 .
C6 C 0.4986(4) 0.5705(7) 0.8340(2) 0.0331(13) Uani 1.000000 .
O9 O 0.6974(9) 0.3904(13) 1.0017(3) 0.173(5) Uani 1.000000 .
C8 C 0.3507(4) 0.2583(9) 0.8415(3) 0.0430(16) Uani 1.000000 .
H8a H 0.3002(4) 0.3171(9) 0.8413(3) 0.0515(19) Uiso 1.000000 R
H8b H 0.3495(4) 0.1809(9) 0.8117(3) 0.0515(19) Uiso 1.000000 R
C19 C 0.8655(4) 0.8802(9) 0.5907(3) 0.0461(17) Uani 1.000000 .
O14 O 0.3730(6) 0.6739(9) 0.7388(5) 0.135(4) Uani 1.000000 .
C14 C 0.6937(5) 0.2131(9) 0.6137(3) 0.0479(18) Uani 1.000000 .
H14 H 0.7291(5) 0.2281(9) 0.5846(3) 0.057(2) Uiso 1.000000 R
O13 O 0.3030(7) 0.9062(13) 0.7167(6) 0.204(8) Uani 1.000000 .
C20 C 0.9190(9) 1.0495(16) 0.5230(5) 0.120(5) Uani 1.000000 .
H20a H 0.9690(9) 1.1015(16) 0.5141(5) 0.180(8) Uiso 1.000000 R
H20b H 0.9039(9) 0.9779(16) 0.4939(5) 0.180(8) Uiso 1.000000 R
H20c H 0.8780(9) 1.1298(16) 0.5280(5) 0.180(8) Uiso 1.000000 R
O8 O 0.7722(7) 0.4778(17) 0.9337(5) 0.171(5) Uani 1.000000 .
O12 O 0.3312(10) 0.8345(16) 0.7991(6) 0.233(8) Uani 1.000000 .
O11 O 0.4287(5) 0.9241(11) 0.7474(4) 0.127(3) Uani 1.000000 .
C22 C 0.5488(6) 0.5136(11) 0.5547(3) 0.058(2) Uani 1.000000 .
O15 O 0.5112(4) 0.4870(8) 0.5947(2) 0.0682(17) Uani 1.000000 .
C23 C 0.5372(8) 0.4072(17) 0.5037(4) 0.117(5) Uani 1.000000 .
H23a H 0.5719(8) 0.4444(17) 0.4750(4) 0.175(7) Uiso 1.000000 R
H23b H 0.5501(8) 0.2971(17) 0.5126(4) 0.175(7) Uiso 1.000000 R
H23c H 0.4822(8) 0.4136(17) 0.4918(4) 0.175(7) Uiso 1.000000 R
C21 C 0.6115(7) 0.6408(16) 0.5504(4) 0.090(4) Uani 1.000000 .
H21a H 0.6339(7) 0.6401(16) 0.5142(4) 0.135(5) Uiso 1.000000 R
H21b H 0.5879(7) 0.7445(16) 0.5576(4) 0.135(5) Uiso 1.000000 R
H21c H 0.6532(7) 0.6200(16) 0.5766(4) 0.135(5) Uiso 1.000000 R
C10 C 0.2922(8) -0.0160(15) 0.9517(5) 0.111(4) Uani 1.000000 .
H10a H 0.2442(8) -0.0804(15) 0.9527(5) 0.166(7) Uiso 1.000000 R
H10b H 0.3384(8) -0.0853(15) 0.9539(5) 0.166(7) Uiso 1.000000 R
H10c H 0.2923(8) 0.0575(15) 0.9821(5) 0.166(7) Uiso 1.000000 R
O7 O 0.6675(9) 0.6179(14) 0.9582(7) 0.205(7) Uani 1.000000 .

loop_
_atom_site_aniso_label
_atom_site_aniso_U_11
_atom_site_aniso_U_22
_atom_site_aniso_U_33
_atom_site_aniso_U_12
_atom_site_aniso_U_13
_atom_site_aniso_U_23
O10 0.156(8) 0.149(8) 0.083(5) -0.054(7) -0.043(5) -0.018(6)
Co1 0.0490(5) 0.0422(5) 0.0387(4) -0.0020(4) 0.0101(4) -0.0042(5)
Cl2 0.0399(9) 0.0449(9) 0.0886(15) -0.0007(7) -0.0072(10) 0.0041(10)
Cl1 0.0599(11) 0.0598(11) 0.0374(8) 0.0029(9) 0.0041(8) 0.0023(9)
N6 0.036(3) 0.031(2) 0.038(3) -0.003(2) 0.009(2) -0.007(2)
N2 0.050(3) 0.033(3) 0.034(3) -0.001(2) 0.008(3) -0.001(2)
N1 0.029(3) 0.031(2) 0.024(2) -0.001(2) 0.005(2) -0.0007(19)
O1 0.058(3) 0.052(3) 0.038(2) 0.018(2) 0.002(2) -0.004(2)
N5 0.037(3) 0.035(3) 0.026(2) 0.005(2) -0.000(2) 0.001(2)
N8 0.035(3) 0.044(3) 0.037(3) 0.002(2) 0.016(2) -0.001(2)
O2 0.043(3) 0.056(3) 0.045(2) 0.012(2) 0.003(2) 0.001(2)
C16 0.045(4) 0.032(3) 0.027(3) 0.003(3) 0.007(3) -0.008(2)
N3 0.047(3) 0.038(3) 0.041(3) -0.005(3) 0.015(3) -0.005(3)
N4 0.047(3) 0.039(3) 0.032(3) -0.010(2) 0.004(2) 0.001(2)
C18 0.031(4) 0.062(5) 0.040(4) -0.016(3) 0.009(3) -0.005(3)
C11 0.044(4) 0.030(3) 0.036(3) 0.005(3) 0.001(3) -0.004(3)
O4 0.068(4) 0.070(4) 0.058(3) -0.037(3) 0.008(3) 0.014(3)
C2 0.057(5) 0.027(3) 0.055(4) -0.007(3) 0.005(3) -0.006(3)
O3 0.058(3) 0.069(4) 0.057(3) -0.010(3) -0.000(3) 0.018(3)
C5 0.037(3) 0.028(3) 0.027(3) 0.003(2) 0.003(3) 0.001(2)
C9 0.052(4) 0.030(3) 0.039(3) 0.002(3) 0.013(3) -0.002(3)
N7 0.043(3) 0.038(3) 0.037(3) -0.001(2) 0.021(3) 0.001(2)
C17 0.043(4) 0.037(3) 0.030(3) 0.000(3) 0.007(3) -0.002(3)
C1 0.033(3) 0.035(3) 0.043(3) -0.000(3) 0.000(3) -0.001(3)
C4 0.043(4) 0.045(4) 0.038(3) 0.008(3) 0.012(3) -0.007(3)
C15 0.036(3) 0.027(3) 0.035(3) 0.009(3) 0.004(3) -0.004(2)
O6 0.063(4) 0.087(4) 0.069(4) 0.003(3) -0.001(3) 0.015(3)
C13 0.075(6) 0.043(4) 0.049(4) -0.010(4) 0.004(4) -0.022(3)
C7 0.050(4) 0.038(3) 0.030(3) -0.001(3) 0.005(3) -0.003(3)
C3 0.067(5) 0.030(3) 0.043(4) -0.000(3) -0.004(3) -0.013(3)
C12 0.061(5) 0.031(4) 0.068(5) -0.008(4) 0.006(4) -0.003(4)
O5 0.064(4) 0.084(5) 0.099(5) -0.012(3) 0.007(4) 0.047(4)
C6 0.038(3) 0.033(3) 0.028(3) -0.000(3) 0.009(3) 0.003(2)
O9 0.332(16) 0.144(8) 0.042(4) -0.055(9) -0.000(7) 0.029(5)
C8 0.036(4) 0.051(4) 0.042(3) -0.013(3) -0.000(3) 0.001(3)
C19 0.033(4) 0.041(4) 0.064(5) 0.000(3) 0.003(4) 0.013(4)
O14 0.178(9) 0.066(5) 0.162(9) 0.036(5) -0.060(7) -0.025(5)
C14 0.059(5) 0.047(4) 0.038(3) -0.003(3) 0.020(3) -0.014(3)
O13 0.162(10) 0.109(7) 0.34(2) -0.001(7) -0.160(12) 0.044(9)
C20 0.123(11) 0.120(10) 0.118(11) -0.019(8) 0.000(9) 0.071(9)
O8 0.109(7) 0.265(15) 0.140(10) -0.032(8) 0.045(7) -0.009(10)
O12 0.297(17) 0.174(12) 0.229(14) 0.022(12) 0.204(15) -0.011(12)
O11 0.086(5) 0.153(7) 0.142(7) -0.064(5) -0.027(6) 0.054(8)
C22 0.066(6) 0.066(5) 0.043(5) 0.005(4) 0.002(4) 0.008(4)
O15 0.076(4) 0.092(4) 0.037(3) -0.030(3) 0.012(3) -0.007(3)
C23 0.134(10) 0.162(12) 0.054(6) -0.047(9) 0.001(7) -0.048(7)
C21 0.088(7) 0.123(10) 0.059(6) -0.036(7) -0.001(5) 0.022(6)
C10 0.128(10) 0.121(9) 0.083(7) -0.049(8) 0.030(7) 0.036(7)
O7 0.194(12) 0.097(8) 0.32(2) 0.002(8) 0.012(13) -0.046(10)

loop_
_atom_type_symbol
_atom_type_scat_dispersion_real
_atom_type_scat_dispersion_imag
_atom_type_scat_Cromer_Mann_a1
_atom_type_scat_Cromer_Mann_a2
_atom_type_scat_Cromer_Mann_a3
_atom_type_scat_Cromer_Mann_a4
_atom_type_scat_Cromer_Mann_b1
_atom_type_scat_Cromer_Mann_b2
_atom_type_scat_Cromer_Mann_b3
_atom_type_scat_Cromer_Mann_b4
_atom_type_scat_Cromer_Mann_c
_atom_type_scat_source
_atom_type_scat_dispersion_source
C 0.00347 0.00161 2.31000 1.02000 1.58860 0.86500 20.84390 10.20750 0.56870 51.65120 0.21560 'International Tables Volume C Table 6.1.1.4 (pp. 500-502)' 'Henke, Gullikson and Davis, At. Data and Nucl. Data Tables, 1993, 54, 2'
Cl 0.14873 0.16029 11.46040 7.19640 6.25560 1.64550 0.01040 1.16620 18.51940 47.77840 -9.55740 'International Tables Volume C Table 6.1.1.4 (pp. 500-502)' 'Henke, Gullikson and Davis, At. Data and Nucl. Data Tables, 1993, 54, 2'
Co 0.35655 0.96576 12.28410 7.34090 4.00340 2.34880 4.27910 0.27840 13.53590 71.16920 1.01180 'International Tables Volume C Table 6.1.1.4 (pp. 500-502)' 'Henke, Gullikson and Davis, At. Data and Nucl. Data Tables, 1993, 54, 2'
H 0.00000 0.00000 0.49300 0.32291 0.14019 0.04081 10.51090 26.12570 3.14236 57.79970 0.00304 'International Tables Volume C Table 6.1.1.4 (pp. 500-502)' 'Henke, Gullikson and Davis, At. Data and Nucl. Data Tables, 1993, 54, 2'
N 0.00653 0.00323 12.21260 3.13220 2.01250 1.16630 0.00570 9.89330 28.99750 0.58260 -11.52900 'International Tables Volume C Table 6.1.1.4 (pp. 500-502)' 'Henke, Gullikson and Davis, At. Data and Nucl. Data Tables, 1993, 54, 2'
O 0.01158 0.00611 3.04850 2.28680 1.54630 0.86700 13.27710 5.70110 0.32390 32.90890 0.25080 'International Tables Volume C Table 6.1.1.4 (pp. 500-502)' 'Henke, Gullikson and Davis, At. Data and Nucl. Data Tables, 1993, 54, 2'

loop_
_geom_angle_atom_site_label_1
_geom_angle_atom_site_label_2
_geom_angle_atom_site_label_3
_geom_angle
_geom_angle_site_symmetry_1
_geom_angle_site_symmetry_3
_geom_angle_publ_flag
N2 Co1 N6 177.8(2) . . y
N1 Co1 N6 104.06(18) . . y
N1 Co1 N2 77.58(19) . . y
O1 Co1 N6 90.0(2) . . y
O1 Co1 N2 88.6(2) . . y
O1 Co1 N1 87.37(18) . . y
N5 Co1 N6 76.58(19) . . y
N5 Co1 N2 101.7(2) . . y
N5 Co1 N1 175.50(19) . . y
N5 Co1 O1 88.17(18) . . y
O2 Co1 N6 89.4(2) . . y
O2 Co1 N2 92.0(2) . . y
O2 Co1 N1 91.53(19) . . y
O2 Co1 O1 178.6(2) . . y
O2 Co1 N5 92.93(19) . . y
O13 Cl2 O14 120.6(7) . . ?
O12 Cl2 O14 96.6(7) . . ?
O12 Cl2 O13 102.7(10) . . ?
O11 Cl2 O14 114.6(6) . . ?
O11 Cl2 O13 114.9(7) . . ?
O11 Cl2 O12 102.7(8) . . ?
O9 Cl1 O10 108.8(6) . . ?
O8 Cl1 O10 108.8(7) . . ?
O8 Cl1 O9 108.0(8) . . ?
O7 Cl1 O10 112.4(8) . . ?
O7 Cl1 O9 112.5(9) . . ?
O7 Cl1 O8 106.2(9) . . ?
C16 N6 Co1 114.6(4) . . ?
N7 N6 Co1 134.2(4) . . ?
N7 N6 C16 111.2(5) . . ?
N3 N2 Co1 134.2(4) . . ?
C6 N2 Co1 115.2(4) . . ?
C6 N2 N3 110.0(5) . . ?
C5 N1 Co1 117.0(4) . . ?
C1 N1 Co1 126.7(4) . . ?
C1 N1 C5 116.3(5) . . ?
H1 O1 Co1 109.5 . . ?
C11 N5 Co1 126.1(4) . . ?
C15 N5 Co1 114.9(4) . . ?
C15 N5 C11 118.9(5) . . ?
N7 N8 C18 119.8(5) . . ?
C17 N8 C18 129.8(6) . . ?
C17 N8 N7 110.4(5) . . ?
H2 O2 Co1 109.5 . . ?
C17 C16 N6 106.5(5) . . ?
C15 C16 N6 118.1(5) . . ?
C15 C16 C17 135.2(5) . . ?
N4 N3 N2 106.0(5) . . ?
C7 N4 N3 112.3(5) . . ?
C8 N4 N3 119.1(6) . . ?
C8 N4 C7 128.6(6) . . ?
H18a C18 N8 109.1(4) . . ?
H18b C18 N8 109.1(4) . . ?
H18b C18 H18a 107.8 . . ?
C19 C18 N8 112.4(6) . . ?
C19 C18 H18a 109.1(4) . . ?
C19 C18 H18b 109.1(4) . . ?
H11 C11 N5 118.5(3) . . ?
C12 C11 N5 123.0(6) . . ?
C12 C11 H11 118.5(4) . . ?
C10 O4 C9 115.9(7) . . ?
C1 C2 H2a 120.8(4) . . ?
C3 C2 H2a 120.8(4) . . ?
C3 C2 C1 118.5(6) . . ?
C4 C5 N1 122.8(6) . . ?
C6 C5 N1 112.0(5) . . ?
C6 C5 C4 125.1(6) . . ?
O3 C9 O4 124.3(7) . . ?
C8 C9 O4 108.6(6) . . ?
C8 C9 O3 127.0(6) . . ?
N8 N7 N6 105.7(5) . . ?
C16 C17 N8 106.1(5) . . ?
H17 C17 N8 126.9(4) . . ?
H17 C17 C16 126.9(3) . . ?
C2 C1 N1 123.4(6) . . ?
H1a C1 N1 118.3(3) . . ?
H1a C1 C2 118.3(4) . . ?
H4 C4 C5 120.3(4) . . ?
C3 C4 C5 119.4(6) . . ?
C3 C4 H4 120.3(4) . . ?
C16 C15 N5 115.5(5) . . ?
C14 C15 N5 120.9(6) . . ?
C14 C15 C16 123.6(6) . . ?
C12 C13 H13 120.3(4) . . ?
C14 C13 H13 120.3(4) . . ?
C14 C13 C12 119.3(6) . . ?
H7 C7 N4 127.7(4) . . ?
C6 C7 N4 104.6(6) . . ?
C6 C7 H7 127.7(4) . . ?
C4 C3 C2 119.6(6) . . ?
H3 C3 C2 120.2(4) . . ?
H3 C3 C4 120.2(4) . . ?
C13 C12 C11 119.0(7) . . ?
H12 C12 C11 120.5(4) . . ?
H12 C12 C13 120.5(4) . . ?
C20 O5 C19 116.0(8) . . ?
C5 C6 N2 118.1(5) . . ?
C7 C6 N2 107.1(5) . . ?
C7 C6 C5 134.5(6) . . ?
C9 C8 N4 111.2(6) . . ?
H8a C8 N4 109.4(4) . . ?
H8a C8 C9 109.4(4) . . ?
H8b C8 N4 109.4(4) . . ?
H8b C8 C9 109.4(4) . . ?
H8b C8 H8a 108.0 . . ?
O6 C19 C18 123.6(7) . . ?
O5 C19 C18 111.1(6) . . ?
O5 C19 O6 125.3(8) . . ?
C13 C14 C15 118.6(6) . . ?
H14 C14 C15 120.7(4) . . ?
H14 C14 C13 120.7(4) . . ?
H20a C20 O5 109.5 . . ?
H20b C20 O5 109.5 . . ?
H20b C20 H20a 109.5 . . ?
H20c C20 O5 109.5 . . ?
H20c C20 H20a 109.5 . . ?
H20c C20 H20b 109.5 . . ?
C23 C22 O15 119.8(9) . . ?
C21 C22 O15 124.2(8) . . ?
C21 C22 C23 115.9(8) . . ?
H23a C23 C22 109.5 . . ?
H23b C23 C22 109.5 . . ?
H23b C23 H23a 109.5 . . ?
H23c C23 C22 109.5 . . ?
H23c C23 H23a 109.5 . . ?
H23c C23 H23b 109.5 . . ?
H21a C21 C22 109.5 . . ?
H21b C21 C22 109.5 . . ?
H21b C21 H21a 109.5 . . ?
H21c C21 C22 109.5 . . ?
H21c C21 H21a 109.5 . . ?
H21c C21 H21b 109.5 . . ?
H10a C10 O4 109.5 . . ?
H10b C10 O4 109.5 . . ?
H10b C10 H10a 109.5 . . ?
H10c C10 O4 109.5 . . ?
H10c C10 H10a 109.5 . . ?
H10c C10 H10b 109.5 . . ?

loop_
_geom_bond_atom_site_label_1
_geom_bond_atom_site_label_2
_geom_bond_distance
_geom_bond_site_symmetry_2
_geom_bond_publ_flag
O10 Cl1 1.394(7) . ?
Co1 N6 2.123(5) . y
Co1 N2 2.078(6) . y
Co1 N1 2.121(5) . y
Co1 O1 2.143(5) . y
Co1 N5 2.164(5) . y
Co1 O2 2.088(5) . y
Cl2 O14 1.363(7) . ?
Cl2 O13 1.297(9) . ?
Cl2 O12 1.452(11) . ?
Cl2 O11 1.343(7) . ?
Cl1 O9 1.332(8) . ?
Cl1 O8 1.384(10) . ?
Cl1 O7 1.336(11) . ?
N6 C16 1.353(8) . ?
N6 N7 1.307(7) . ?
N2 N3 1.318(7) . ?
N2 C6 1.365(8) . ?
N1 C5 1.371(7) . ?
N1 C1 1.344(8) . ?
O1 H1 0.8200 . ?
N5 C11 1.332(8) . ?
N5 C15 1.343(8) . ?
N8 C18 1.422(8) . ?
N8 N7 1.363(7) . ?
N8 C17 1.339(8) . ?
O2 H2 0.8200 . ?
C16 C17 1.371(9) . ?
C16 C15 1.441(9) . ?
N3 N4 1.326(7) . ?
N4 C7 1.347(8) . ?
N4 C8 1.442(8) . ?
C18 H18a 0.9700 . ?
C18 H18b 0.9700 . ?
C18 C19 1.511(10) . ?
C11 H11 0.9300 . ?
C11 C12 1.350(10) . ?
O4 C9 1.348(8) . ?
O4 C10 1.442(11) . ?
C2 H2a 0.9300 . ?
C2 C1 1.373(9) . ?
C2 C3 1.361(11) . ?
O3 C9 1.196(9) . ?
C5 C4 1.344(8) . ?
C5 C6 1.472(8) . ?
C9 C8 1.487(10) . ?
C17 H17 0.9300 . ?
C1 H1a 0.9300 . ?
C4 H4 0.9300 . ?
C4 C3 1.377(10) . ?
C15 C14 1.414(8) . ?
O6 C19 1.180(9) . ?
C13 H13 0.9300 . ?
C13 C12 1.398(11) . ?
C13 C14 1.355(10) . ?
C7 H7 0.9300 . ?
C7 C6 1.371(9) . ?
C3 H3 0.9300 . ?
C12 H12 0.9300 . ?
O5 C19 1.291(9) . ?
O5 C20 1.467(12) . ?
C8 H8a 0.9700 . ?
C8 H8b 0.9700 . ?
C14 H14 0.9300 . ?
C20 H20a 0.9600 . ?
C20 H20b 0.9600 . ?
C20 H20c 0.9600 . ?
C22 O15 1.181(9) . ?
C22 C23 1.537(13) . ?
C22 C21 1.484(13) . ?
C23 H23a 0.9600 . ?
C23 H23b 0.9600 . ?
C23 H23c 0.9600 . ?
C21 H21a 0.9600 . ?
C21 H21b 0.9600 . ?
C21 H21c 0.9600 . ?
C10 H10a 0.9600 . ?
C10 H10b 0.9600 . ?
C10 H10c 0.9600 . ?

loop_
_geom_torsion_atom_site_label_1
_geom_torsion_atom_site_label_2
_geom_torsion_atom_site_label_3
_geom_torsion_atom_site_label_4
_geom_torsion
_geom_torsion_site_symmetry_1
_geom_torsion_site_symmetry_2
_geom_torsion_site_symmetry_3
_geom_torsion_site_symmetry_4
_geom_torsion_publ_flag
Co1 N6 C16 C17 180.0(5) . . . . ?
Co1 N6 C16 C15 -2.7(5) . . . . ?
Co1 N6 N7 N8 179.0(6) . . . . ?
Co1 N2 N3 N4 -170.1(6) . . . . ?
Co1 N2 C6 C5 -3.1(5) . . . . ?
Co1 N2 C6 C7 171.8(5) . . . . ?
Co1 N1 C5 C4 -178.4(4) . . . . ?
Co1 N1 C5 C6 -0.7(4) . . . . ?
Co1 N1 C1 C2 178.8(5) . . . . ?
Co1 N5 C11 C12 175.8(6) . . . . ?
Co1 N5 C15 C16 5.0(4) . . . . ?
Co1 N5 C15 C14 -174.0(5) . . . . ?
N6 C16 C17 N8 1.4(6) . . . . ?
N6 C16 C15 N5 -1.6(7) . . . . ?
N6 C16 C15 C14 177.4(6) . . . . ?
N6 N7 N8 C18 178.8(5) . . . . ?
N6 N7 N8 C17 0.6(6) . . . . ?
N2 N3 N4 C7 0.1(6) . . . . ?
N2 N3 N4 C8 179.3(5) . . . . ?
N2 C6 C5 N1 2.5(6) . . . . ?
N2 C6 C5 C4 -179.9(6) . . . . ?
N2 C6 C7 N4 0.5(5) . . . . ?
N1 C5 C4 C3 -0.5(7) . . . . ?
N1 C5 C6 C7 -170.7(5) . . . . ?
N1 C1 C2 C3 -0.6(8) . . . . ?
N5 C11 C12 C13 0.4(8) . . . . ?
N5 C15 C16 C17 174.7(5) . . . . ?
N5 C15 C14 C13 -4.4(8) . . . . ?
N8 C18 C19 O6 11.7(8) . . . . ?
N8 C18 C19 O5 -167.9(7) . . . . ?
N8 C17 C16 C15 -175.2(5) . . . . ?
C16 C15 C14 C13 176.6(7) . . . . ?
N3 N4 C7 C6 -0.4(6) . . . . ?
N3 N4 C8 C9 104.1(6) . . . . ?
N4 C7 C6 C5 174.2(4) . . . . ?
N4 C8 C9 O4 177.0(6) . . . . ?
N4 C8 C9 O3 -4.5(8) . . . . ?
C18 C19 O5 C20 176.7(8) . . . . ?
C11 C12 C13 C14 -0.1(9) . . . . ?
C2 C3 C4 C5 0.5(8) . . . . ?
C15 C14 C13 C12 2.0(9) . . . . ?
O6 C19 O5 C20 -2.9(12) . . . . ?

loop_
_twin_individual_id
_twin_individual_mass_fraction_refined
1 0.76(3)
2 0.24(3)
